data_1505825
loop_
_publ_author_name
'Brenstrum, Tim'
'Clattenburg, Julie'
'Britten, James'
'Zavorine, Serguei'
'Dyck, Jeff'
'Robertson, Alan J.'
'McNulty, James'
'Capretta, Alfredo'

_publ_section_title
;
 Phosphorinanes as ligands for palladium-catalyzed cross-coupling
 chemistry.
;
_journal_issue 1
_journal_name_full 'Organic letters'
_journal_page_first 103
_journal_page_last 105
_journal_paper_doi 10.1021/ol052579h
_journal_volume 8
_journal_year 2006
_chemical_formula_moiety ' C14 H28 P 1+, B F4 1-'
_chemical_formula_sum 'C14 H28 B F4 P'
_chemical_formula_weight 314.14
_chemical_name_common cyclopentylphosphorinane
_chemical_name_systematic
; 
 ? 
;
_space_group_IT_number 4
_symmetry_cell_setting monoclinic
_symmetry_space_group_name_Hall 'P 2yb'
_symmetry_space_group_name_H-M 'P 1 21 1'
_atom_sites_solution_hydrogens geom
_atom_sites_solution_primary direct
_atom_sites_solution_secondary difmap
_audit_creation_method SHELXL-97
_cell_angle_alpha 90.00
_cell_angle_beta 91.0590(10)
_cell_angle_gamma 90.00
_cell_formula_units_Z 4
_cell_length_a 7.98430(10)
_cell_length_b 13.9102(2)
_cell_length_c 15.4291(2)
_cell_measurement_reflns_used 5731
_cell_measurement_temperature 293(2)
_cell_measurement_theta_max 67.89
_cell_measurement_theta_min 4.28
_cell_volume 1713.31(4)
_computing_cell_refinement 'Bruker SMART'
_computing_data_collection 'Bruker SMART'
_computing_data_reduction 'Bruker SAINT'
_computing_molecular_graphics 'Bruker SHELXTL'
_computing_publication_material 'Bruker SHELXTL'
_computing_structure_refinement 'SHELXL-97 (Sheldrick, 1997)'
_computing_structure_solution 'SHELXS-97 (Sheldrick, 1990)'
_diffrn_ambient_temperature 293(2)
_diffrn_measured_fraction_theta_full 0.922
_diffrn_measured_fraction_theta_max 0.922
_diffrn_measurement_device_type 'CCD area detector'
_diffrn_measurement_method 'omega scans'
_diffrn_radiation_monochromator 'cross-coupled parallel focussing mirrors'
_diffrn_radiation_source 'rotating anode'
_diffrn_radiation_type CuK\a
_diffrn_radiation_wavelength 1.54178
_diffrn_reflns_av_R_equivalents 0.0249
_diffrn_reflns_av_sigmaI/netI 0.0332
_diffrn_reflns_limit_h_max 8
_diffrn_reflns_limit_h_min -9
_diffrn_reflns_limit_k_max 15
_diffrn_reflns_limit_k_min -16
_diffrn_reflns_limit_l_max 18
_diffrn_reflns_limit_l_min -18
_diffrn_reflns_number 9024
_diffrn_reflns_theta_full 68.16
_diffrn_reflns_theta_max 68.16
_diffrn_reflns_theta_min 2.86
_exptl_absorpt_coefficient_mu 1.679
_exptl_absorpt_correction_T_max 0.874
_exptl_absorpt_correction_T_min 0.734
_exptl_absorpt_correction_type multi-scan
_exptl_absorpt_process_details 'SADABS (Sheldrick)'
_exptl_crystal_colour colourless
_exptl_crystal_density_diffrn 1.218
_exptl_crystal_density_method 'not measured'
_exptl_crystal_description plate
_exptl_crystal_F_000 672
_exptl_crystal_size_max 0.35
_exptl_crystal_size_mid 0.20
_exptl_crystal_size_min 0.08
_refine_diff_density_max 0.296
_refine_diff_density_min -0.270
_refine_diff_density_rms 0.044
_refine_ls_abs_structure_details 'Flack H D (1983), Acta Cryst. A39, 876-881'
_refine_ls_abs_structure_Flack 0.02(3)
_refine_ls_extinction_coef 0.0032(7)
_refine_ls_extinction_expression Fc^*^=kFc[1+0.001xFc^2^\l^3^/sin(2\q)]^-1/4^
_refine_ls_extinction_method SHELXL
_refine_ls_goodness_of_fit_ref 1.023
_refine_ls_hydrogen_treatment mixed
_refine_ls_matrix_type full
_refine_ls_number_parameters 432
_refine_ls_number_reflns 4927
_refine_ls_number_restraints 61
_refine_ls_restrained_S_all 1.018
_refine_ls_R_factor_all 0.0591
_refine_ls_R_factor_gt 0.0571
_refine_ls_shift/su_max 1.198
_refine_ls_shift/su_mean 0.137
_refine_ls_structure_factor_coef Fsqd
_refine_ls_weighting_details 'calc w=1/[\s^2^(Fo^2^)+(0.1312P)^2^+0.1661P] where P=(Fo^2^+2Fc^2^)/3'
_refine_ls_weighting_scheme calc
_refine_ls_wR_factor_gt 0.1632
_refine_ls_wR_factor_ref 0.1679
_reflns_number_gt 4657
_reflns_number_total 4927
_reflns_threshold_expression >2sigma(I)
_cod_data_source_file ol052579hsi20051024_020316.cif
_cod_data_source_block cap3m
_cod_depositor_comments
;
The following automatic conversions were performed:

'_symmetry_cell_setting' value 'Monoclinic' changed to 'monoclinic'
according to /home/saulius/struct/CIF-dictionaries/cif_core.dic
dictionary named 'cif_core.dic' version 2.4.1 from 2010-06-29.

Automatic conversion script
Id: cif_fix_values 1715 2011-07-08 13:25:40Z adriana 
;
_cod_database_code 1505825

loop_
_symmetry_equiv_pos_as_xyz
'x, y, z'
'-x, y+1/2, -z'

loop_
_atom_site_label
_atom_site_type_symbol
_atom_site_fract_x
_atom_site_fract_y
_atom_site_fract_z
_atom_site_U_iso_or_equiv
_atom_site_adp_type
_atom_site_occupancy
_atom_site_symmetry_multiplicity
_atom_site_calc_flag
_atom_site_refinement_flags
_atom_site_disorder_assembly
_atom_site_disorder_group
P1A P 0.17475(9) 0.76427(13) 0.13877(5) 0.0619(2) Uani 1 1 d . . .
C1A C -0.0028(5) 0.7526(4) 0.0620(2) 0.0805(10) Uani 1 1 d . . .
C2A C -0.1136(7) 0.8395(4) 0.0763(4) 0.1002(14) Uani 1 1 d . . .
H2AA H -0.1624 0.8334 0.1332 0.120 Uiso 1 1 calc R . .
H2AB H -0.2049 0.8371 0.0340 0.120 Uiso 1 1 calc R . .
C3A C -0.0327(8) 0.9378(5) 0.0708(4) 0.1182(18) Uani 1 1 d . . .
H3AA H -0.1188 0.9869 0.0735 0.142 Uiso 1 1 calc R . .
H3AB H 0.0223 0.9440 0.0155 0.142 Uiso 1 1 calc R . .
C4A C 0.0956(7) 0.9541(4) 0.1442(4) 0.1021(14) Uani 1 1 d . . .
H4AA H 0.0409 0.9440 0.1991 0.123 Uiso 1 1 calc R . .
H4AB H 0.1322 1.0205 0.1426 0.123 Uiso 1 1 calc R . .
C5A C 0.2528(6) 0.8881(3) 0.1411(3) 0.0822(10) Uani 1 1 d . . .
C6A C 0.0565(8) 0.7468(6) -0.0321(3) 0.115(2) Uani 1 1 d . . .
H6AA H -0.0388 0.7406 -0.0705 0.173 Uiso 1 1 calc R . .
H6AB H 0.1283 0.6920 -0.0384 0.173 Uiso 1 1 calc R . .
H6AC H 0.1170 0.8042 -0.0460 0.173 Uiso 1 1 calc R . .
C7A C -0.1024(6) 0.6604(5) 0.0855(4) 0.1044(15) Uani 1 1 d . . .
H7AA H -0.1957 0.6530 0.0459 0.157 Uiso 1 1 calc R . .
H7AB H -0.1426 0.6659 0.1436 0.157 Uiso 1 1 calc R . .
H7AC H -0.0304 0.6053 0.0816 0.157 Uiso 1 1 calc R . .
C8A C 0.3612(8) 0.9104(5) 0.0632(4) 0.1169(18) Uani 1 1 d . . .
H8AA H 0.3999 0.9756 0.0669 0.175 Uiso 1 1 calc R . .
H8AB H 0.2963 0.9019 0.0108 0.175 Uiso 1 1 calc R . .
H8AC H 0.4556 0.8677 0.0631 0.175 Uiso 1 1 calc R . .
C9A C 0.3551(7) 0.9039(5) 0.2261(4) 0.1079(15) Uani 1 1 d . . .
H9AA H 0.3965 0.9687 0.2278 0.162 Uiso 1 1 calc R . .
H9AB H 0.4477 0.8599 0.2283 0.162 Uiso 1 1 calc R . .
H9AC H 0.2846 0.8930 0.2748 0.162 Uiso 1 1 calc R . .
C1'A C 0.3402(5) 0.6770(3) 0.1259(3) 0.0754(9) Uani 1 1 d . . .
H1'A H 0.4060 0.6977 0.0763 0.090 Uiso 1 1 calc R . .
C2'A C 0.2931(8) 0.5742(4) 0.1104(4) 0.1104(16) Uani 1 1 d . . .
H2'A H 0.2669 0.5625 0.0496 0.132 Uiso 1 1 calc R . .
H2'B H 0.1982 0.5556 0.1449 0.132 Uiso 1 1 calc R . .
C3'A C 0.4519(10) 0.5210(5) 0.1392(6) 0.136(2) Uani 1 1 d . . .
H3'C H 0.4289 0.4534 0.1487 0.163 Uiso 1 1 calc R . .
H3'D H 0.5381 0.5268 0.0960 0.163 Uiso 1 1 calc R . .
C4'A C 0.5031(10) 0.5671(6) 0.2186(5) 0.138(2) Uani 1 1 d . . .
H4'C H 0.6223 0.5588 0.2294 0.165 Uiso 1 1 calc R . .
H4'D H 0.4426 0.5411 0.2673 0.165 Uiso 1 1 calc R . .
C5'A C 0.4602(7) 0.6737(4) 0.2046(4) 0.1105(17) Uani 1 1 d . . .
H5'C H 0.4068 0.7000 0.2554 0.133 Uiso 1 1 calc R . .
H5'D H 0.5607 0.7105 0.1935 0.133 Uiso 1 1 calc R . .
P1B P 0.17465(9) 0.71138(13) 0.58156(5) 0.0633(2) Uani 1 1 d . . .
C1B C 0.1433(7) 0.5825(4) 0.5977(3) 0.0908(12) Uani 1 1 d . . .
C2B C 0.2039(10) 0.5320(4) 0.5147(5) 0.125(2) Uani 1 1 d . . .
H2BA H 0.1277 0.5482 0.4672 0.150 Uiso 1 1 calc R . .
H2BB H 0.1980 0.4631 0.5233 0.150 Uiso 1 1 calc R . .
C3B C 0.3828(12) 0.5582(6) 0.4884(6) 0.150(3) Uani 1 1 d . . .
H3BA H 0.4583 0.5483 0.5375 0.180 Uiso 1 1 calc R . .
H3BB H 0.4173 0.5156 0.4423 0.180 Uiso 1 1 calc R . .
C4B C 0.3970(7) 0.6583(5) 0.4588(4) 0.1144(17) Uani 1 1 d . . .
H4BA H 0.3130 0.6692 0.4136 0.137 Uiso 1 1 calc R . .
H4BB H 0.5059 0.6665 0.4329 0.137 Uiso 1 1 calc R . .
C5B C 0.3762(5) 0.7366(4) 0.5296(3) 0.0843(12) Uani 1 1 d . . .
C6B C 0.2397(9) 0.5484(5) 0.6801(4) 0.127(2) Uani 1 1 d . . .
H6BA H 0.2215 0.4808 0.6883 0.190 Uiso 1 1 calc R . .
H6BB H 0.2001 0.5829 0.7296 0.190 Uiso 1 1 calc R . .
H6BC H 0.3572 0.5603 0.6736 0.190 Uiso 1 1 calc R . .
C7B C -0.0439(8) 0.5615(4) 0.6082(4) 0.1165(18) Uani 1 1 d . . .
H7BA H -0.0597 0.4938 0.6175 0.175 Uiso 1 1 calc R . .
H7BB H -0.1042 0.5808 0.5567 0.175 Uiso 1 1 calc R . .
H7BC H -0.0850 0.5965 0.6570 0.175 Uiso 1 1 calc R . .
C8B C 0.5199(6) 0.7348(7) 0.5964(4) 0.140(3) Uani 1 1 d . . .
H8BA H 0.6235 0.7480 0.5682 0.210 Uiso 1 1 calc R . .
H8BB H 0.5256 0.6726 0.6231 0.210 Uiso 1 1 calc R . .
H8BC H 0.5008 0.7828 0.6399 0.210 Uiso 1 1 calc R . .
C9B C 0.3651(8) 0.8333(5) 0.4846(4) 0.1082(16) Uani 1 1 d . . .
H9BA H 0.4696 0.8472 0.4575 0.162 Uiso 1 1 calc R . .
H9BB H 0.3416 0.8824 0.5264 0.162 Uiso 1 1 calc R . .
H9BC H 0.2770 0.8317 0.4414 0.162 Uiso 1 1 calc R . .
C1'B C 0.1371(5) 0.7817(4) 0.6776(2) 0.0788(10) Uani 1 1 d . . .
H1'B H 0.2152 0.7598 0.7231 0.095 Uiso 1 1 calc R . .
C2'B C -0.0410(7) 0.7713(5) 0.7116(4) 0.1099(16) Uani 1 1 d . . .
H2'C H -0.0451 0.7228 0.7567 0.132 Uiso 1 1 calc R . .
H2'D H -0.1187 0.7536 0.6652 0.132 Uiso 1 1 calc R . .
C3'B C -0.0843(12) 0.8720(7) 0.7484(6) 0.154(3) Uani 1 1 d . . .
H3'A H -0.1766 0.9004 0.7157 0.184 Uiso 1 1 calc R . .
H3'B H -0.1161 0.8669 0.8086 0.184 Uiso 1 1 calc R . .
C4'B C 0.0608(16) 0.9286(7) 0.7410(8) 0.201(5) Uani 1 1 d . . .
H4'A H 0.1269 0.9255 0.7944 0.241 Uiso 1 1 calc R . .
H4'B H 0.0302 0.9951 0.7306 0.241 Uiso 1 1 calc R . .
C5'B C 0.1614(9) 0.8906(5) 0.6664(5) 0.123(2) Uani 1 1 d . . .
H5'A H 0.2785 0.9086 0.6718 0.147 Uiso 1 1 calc R . .
H5'B H 0.1168 0.9129 0.6110 0.147 Uiso 1 1 calc R . .
H1A H 0.123(4) 0.749(2) 0.2066(19) 0.046(7) Uiso 1 1 d . . .
H1B H 0.071(4) 0.735(2) 0.5286(18) 0.047(8) Uiso 1 1 d . . .
B1 B 0.5199(5) 0.6990(3) 0.8648(2) 0.0831(12) Uani 0.710(14) 1 d PD A 1
F1 F 0.4166(11) 0.6258(4) 0.8874(8) 0.183(4) Uani 0.710(14) 1 d PD A 1
F2 F 0.6445(9) 0.6648(6) 0.8235(7) 0.198(5) Uani 0.710(14) 1 d PD A 1
F3 F 0.4244(8) 0.7688(5) 0.8276(4) 0.148(3) Uani 0.710(14) 1 d PD A 1
F4 F 0.5832(13) 0.7399(7) 0.9346(5) 0.241(6) Uani 0.710(14) 1 d PD A 1
B1' B 0.5199(5) 0.6990(3) 0.8648(2) 0.0831(12) Uani 0.290(14) 1 d PD A 2
F1' F 0.3712(13) 0.6530(14) 0.8519(14) 0.183(4) Uani 0.290(14) 1 d PD A 2
F2' F 0.5576(16) 0.6985(18) 0.9459(4) 0.196(14) Uani 0.290(14) 1 d PD A 2
F3' F 0.6294(19) 0.6632(12) 0.8069(8) 0.169(12) Uani 0.290(14) 1 d PD A 2
F4' F 0.504(3) 0.7897(5) 0.8427(14) 0.26(2) Uani 0.290(14) 1 d PD A 2
B2 B 0.8776(4) 0.7437(3) 0.3629(2) 0.0895(15) Uani 0.643(12) 1 d PD B 1
F5 F 0.7641(11) 0.7729(7) 0.3018(5) 0.180(3) Uani 0.643(12) 1 d PD B 1
F6 F 0.896(2) 0.6525(4) 0.3584(9) 0.330(12) Uani 0.643(12) 1 d PD B 1
F7 F 1.0139(10) 0.8015(8) 0.3574(4) 0.143(3) Uani 0.643(12) 1 d PD B 1
F8 F 0.8203(6) 0.7615(8) 0.4405(3) 0.155(4) Uani 0.643(12) 1 d PD B 1
B2' B 0.8776(4) 0.7437(3) 0.3629(2) 0.0895(15) Uani 0.357(12) 1 d PD B 2
F5' F 0.8270(17) 0.7955(10) 0.2926(7) 0.180(3) Uani 0.357(12) 1 d PD B 2
F6' F 0.7942(18) 0.6651(7) 0.3658(12) 0.29(2) Uani 0.357(12) 1 d PD B 2
F7' F 0.879(2) 0.8031(10) 0.4325(8) 0.228(15) Uani 0.357(12) 1 d PD B 2
F8' F 1.0349(9) 0.7183(15) 0.3551(6) 0.140(7) Uani 0.357(12) 1 d PD B 2

loop_
_atom_site_aniso_label
_atom_site_aniso_U_11
_atom_site_aniso_U_22
_atom_site_aniso_U_33
_atom_site_aniso_U_23
_atom_site_aniso_U_13
_atom_site_aniso_U_12
P1A 0.0612(4) 0.0714(5) 0.0532(4) 0.0014(3) 0.0024(3) -0.0033(3)
C1A 0.074(2) 0.098(3) 0.0688(19) 0.0029(19) -0.0112(16) 0.0011(19)
C2A 0.089(3) 0.114(4) 0.097(3) 0.008(3) -0.014(2) 0.018(3)
C3A 0.121(4) 0.109(4) 0.124(4) 0.030(3) -0.009(3) 0.029(3)
C4A 0.110(3) 0.083(3) 0.113(4) 0.003(3) 0.004(3) 0.009(2)
C5A 0.088(3) 0.070(2) 0.088(3) -0.0003(19) 0.005(2) -0.0099(18)
C6A 0.115(3) 0.164(6) 0.066(2) -0.009(3) -0.017(2) -0.003(3)
C7A 0.076(2) 0.119(4) 0.117(4) -0.008(3) -0.015(2) -0.026(2)
C8A 0.116(4) 0.102(4) 0.134(4) 0.016(3) 0.028(3) -0.028(3)
C9A 0.113(4) 0.095(3) 0.114(4) -0.013(3) -0.018(3) -0.016(3)
C1'A 0.075(2) 0.079(2) 0.073(2) 0.0005(17) 0.0131(16) -0.0013(16)
C2'A 0.118(4) 0.079(3) 0.133(4) -0.019(3) -0.026(3) 0.004(3)
C3'A 0.132(5) 0.090(4) 0.186(7) -0.005(4) 0.005(5) 0.031(3)
C4'A 0.147(6) 0.118(5) 0.147(6) 0.005(4) -0.028(5) 0.029(4)
C5'A 0.091(3) 0.107(4) 0.131(4) -0.008(3) -0.035(3) 0.015(2)
P1B 0.0563(4) 0.0706(5) 0.0628(4) 0.0089(4) -0.0066(3) -0.0062(3)
C1B 0.109(3) 0.073(3) 0.091(3) 0.013(2) 0.000(2) -0.003(2)
C2B 0.172(6) 0.072(3) 0.130(5) -0.003(3) -0.009(4) 0.007(3)
C3B 0.175(7) 0.138(6) 0.137(5) 0.000(5) 0.036(5) 0.065(5)
C4B 0.094(3) 0.146(5) 0.103(3) -0.003(4) 0.012(3) 0.020(3)
C5B 0.0644(19) 0.111(3) 0.077(2) 0.017(2) 0.0000(16) -0.0092(18)
C6B 0.146(5) 0.107(4) 0.125(4) 0.048(3) -0.024(4) 0.005(4)
C7B 0.125(4) 0.094(3) 0.130(4) 0.012(3) 0.004(3) -0.046(3)
C8B 0.061(2) 0.242(10) 0.117(4) 0.014(5) -0.007(2) -0.019(4)
C9B 0.110(4) 0.121(4) 0.094(3) 0.012(3) 0.018(3) -0.033(3)
C1'B 0.0696(19) 0.100(3) 0.0668(19) -0.0021(19) -0.0053(15) -0.0123(18)
C2'B 0.104(3) 0.120(4) 0.107(3) -0.014(3) 0.039(3) -0.020(3)
C3'B 0.158(6) 0.136(6) 0.168(7) -0.018(5) 0.059(5) 0.008(5)
C4'B 0.237(10) 0.124(6) 0.245(11) -0.073(7) 0.120(9) -0.031(6)
C5'B 0.146(5) 0.091(4) 0.132(4) -0.021(3) 0.024(4) -0.037(3)
B1 0.082(3) 0.098(3) 0.069(3) -0.003(2) -0.007(2) 0.006(2)
F1 0.161(6) 0.119(5) 0.271(11) 0.035(5) 0.050(6) 0.001(4)
F2 0.159(6) 0.168(9) 0.273(11) 0.015(7) 0.121(6) 0.045(5)
F3 0.137(5) 0.157(5) 0.146(4) 0.018(4) -0.068(4) 0.022(4)
F4 0.248(11) 0.287(14) 0.185(8) -0.085(9) -0.118(9) 0.024(9)
B1' 0.082(3) 0.098(3) 0.069(3) -0.003(2) -0.007(2) 0.006(2)
F1' 0.161(6) 0.119(5) 0.271(11) 0.035(5) 0.050(6) 0.001(4)
F2' 0.125(11) 0.42(4) 0.040(5) 0.056(12) 0.017(7) 0.034(16)
F3' 0.33(3) 0.121(15) 0.062(6) -0.004(7) 0.064(10) 0.013(16)
F4' 0.21(2) 0.093(11) 0.46(6) -0.042(19) -0.13(3) 0.040(12)
B2 0.073(3) 0.113(4) 0.082(3) 0.006(3) -0.010(2) -0.006(2)
F5 0.138(7) 0.253(8) 0.145(4) 0.053(5) -0.084(4) -0.057(5)
F6 0.39(2) 0.110(7) 0.48(3) -0.086(11) -0.18(2) 0.114(11)
F7 0.110(4) 0.190(8) 0.131(5) -0.019(5) 0.020(3) -0.034(5)
F8 0.083(3) 0.303(13) 0.080(3) 0.001(5) 0.020(2) 0.005(5)
B2' 0.073(3) 0.113(4) 0.082(3) 0.006(3) -0.010(2) -0.006(2)
F5' 0.138(7) 0.253(8) 0.145(4) 0.053(5) -0.084(4) -0.057(5)
F6' 0.166(15) 0.119(13) 0.59(6) -0.03(2) 0.07(3) 0.019(11)
F7' 0.37(3) 0.125(11) 0.188(19) -0.072(11) -0.16(2) 0.110(16)
F8' 0.075(5) 0.25(2) 0.091(6) 0.019(8) 0.008(4) 0.040(8)

loop_
_atom_type_symbol
_atom_type_description
_atom_type_scat_dispersion_real
_atom_type_scat_dispersion_imag
_atom_type_scat_source
C C 0.0181 0.0091 'International Tables Vol C Tables 4.2.6.8 and 6.1.1.4'
H H 0.0000 0.0000 'International Tables Vol C Tables 4.2.6.8 and 6.1.1.4'
B B 0.0090 0.0039 'International Tables Vol C Tables 4.2.6.8 and 6.1.1.4'
F F 0.0727 0.0534 'International Tables Vol C Tables 4.2.6.8 and 6.1.1.4'
P P 0.2955 0.4335 'International Tables Vol C Tables 4.2.6.8 and 6.1.1.4'

loop_
_geom_angle_atom_site_label_1
_geom_angle_atom_site_label_2
_geom_angle_atom_site_label_3
_geom_angle
C1'A P1A C5A 112.6(2)
C1'A P1A C1A 115.2(2)
C5A P1A C1A 110.7(2)
C1'A P1A H1A 104.8(14)
C5A P1A H1A 106.3(15)
C1A P1A H1A 106.4(14)
C2A C1A C6A 111.7(4)
C2A C1A C7A 108.7(4)
C6A C1A C7A 110.2(4)
C2A C1A P1A 106.3(3)
C6A C1A P1A 111.5(3)
C7A C1A P1A 108.3(3)
C1A C2A C3A 117.5(5)
C1A C2A H2AA 107.9
C3A C2A H2AA 107.9
C1A C2A H2AB 107.9
C3A C2A H2AB 108.0
H2AA C2A H2AB 107.2
C2A C3A C4A 111.8(4)
C2A C3A H3AA 109.2
C4A C3A H3AA 109.3
C2A C3A H3AB 109.3
C4A C3A H3AB 109.3
H3AA C3A H3AB 107.9
C3A C4A C5A 114.8(5)
C3A C4A H4AA 108.6
C5A C4A H4AA 108.6
C3A C4A H4AB 108.6
C5A C4A H4AB 108.6
H4AA C4A H4AB 107.5
C8A C5A C9A 109.9(4)
C8A C5A C4A 111.9(5)
C9A C5A C4A 107.7(4)
C8A C5A P1A 111.9(4)
C9A C5A P1A 109.0(3)
C4A C5A P1A 106.3(3)
C1A C6A H6AA 109.5
C1A C6A H6AB 109.5
H6AA C6A H6AB 109.5
C1A C6A H6AC 109.5
H6AA C6A H6AC 109.5
H6AB C6A H6AC 109.5
C1A C7A H7AA 109.5
C1A C7A H7AB 109.4
H7AA C7A H7AB 109.5
C1A C7A H7AC 109.5
H7AA C7A H7AC 109.5
H7AB C7A H7AC 109.5
C5A C8A H8AA 109.5
C5A C8A H8AB 109.5
H8AA C8A H8AB 109.5
C5A C8A H8AC 109.5
H8AA C8A H8AC 109.5
H8AB C8A H8AC 109.5
C5A C9A H9AA 109.5
C5A C9A H9AB 109.5
H9AA C9A H9AB 109.5
C5A C9A H9AC 109.5
H9AA C9A H9AC 109.5
H9AB C9A H9AC 109.5
C2'A C1'A C5'A 104.4(4)
C2'A C1'A P1A 118.5(3)
C5'A C1'A P1A 112.4(3)
C2'A C1'A H1'A 107.0
C5'A C1'A H1'A 107.0
P1A C1'A H1'A 107.0
C1'A C2'A C3'A 102.2(5)
C1'A C2'A H2'A 111.3
C3'A C2'A H2'A 111.3
C1'A C2'A H2'B 111.3
C3'A C2'A H2'B 111.4
H2'A C2'A H2'B 109.2
C4'A C3'A C2'A 104.7(5)
C4'A C3'A H3'C 110.8
C2'A C3'A H3'C 110.7
C4'A C3'A H3'D 110.8
C2'A C3'A H3'D 110.9
H3'C C3'A H3'D 108.9
C3'A C4'A C5'A 104.6(6)
C3'A C4'A H4'C 110.8
C5'A C4'A H4'C 110.9
C3'A C4'A H4'D 110.8
C5'A C4'A H4'D 110.8
H4'C C4'A H4'D 108.9
C1'A C5'A C4'A 106.0(5)
C1'A C5'A H5'C 110.6
C4'A C5'A H5'C 110.6
C1'A C5'A H5'D 110.5
C4'A C5'A H5'D 110.5
H5'C C5'A H5'D 108.7
C1'B P1B C1B 113.2(2)
C1'B P1B C5B 114.4(2)
C1B P1B C5B 111.6(2)
C1'B P1B H1B 106.6(14)
C1B P1B H1B 105.7(14)
C5B P1B H1B 104.4(14)
C7B C1B C2B 108.8(5)
C7B C1B C6B 109.0(5)
C2B C1B C6B 112.5(5)
C7B C1B P1B 109.7(4)
C2B C1B P1B 106.6(3)
C6B C1B P1B 110.2(4)
C1B C2B C3B 114.7(6)
C1B C2B H2BA 108.6
C3B C2B H2BA 108.6
C1B C2B H2BB 108.6
C3B C2B H2BB 108.6
H2BA C2B H2BB 107.6
C4B C3B C2B 112.6(6)
C4B C3B H3BA 109.0
C2B C3B H3BA 109.0
C4B C3B H3BB 109.1
C2B C3B H3BB 109.1
H3BA C3B H3BB 107.8
C3B C4B C5B 115.8(5)
C3B C4B H4BA 108.3
C5B C4B H4BA 108.3
C3B C4B H4BB 108.4
C5B C4B H4BB 108.3
H4BA C4B H4BB 107.4
C9B C5B C8B 111.1(5)
C9B C5B C4B 107.8(4)
C8B C5B C4B 112.0(5)
C9B C5B P1B 108.9(3)
C8B C5B P1B 110.7(3)
C4B C5B P1B 106.1(3)
C1B C6B H6BA 109.5
C1B C6B H6BB 109.4
H6BA C6B H6BB 109.5
C1B C6B H6BC 109.5
H6BA C6B H6BC 109.5
H6BB C6B H6BC 109.5
C1B C7B H7BA 109.4
C1B C7B H7BB 109.5
H7BA C7B H7BB 109.5
C1B C7B H7BC 109.5
H7BA C7B H7BC 109.5
H7BB C7B H7BC 109.5
C5B C8B H8BA 109.5
C5B C8B H8BB 109.4
H8BA C8B H8BB 109.5
C5B C8B H8BC 109.5
H8BA C8B H8BC 109.5
H8BB C8B H8BC 109.5
C5B C9B H9BA 109.5
C5B C9B H9BB 109.4
H9BA C9B H9BB 109.5
C5B C9B H9BC 109.5
H9BA C9B H9BC 109.5
H9BB C9B H9BC 109.5
C2'B C1'B C5'B 104.6(5)
C2'B C1'B P1B 113.6(3)
C5'B C1'B P1B 114.7(3)
C2'B C1'B H1'B 107.9
C5'B C1'B H1'B 107.9
P1B C1'B H1'B 107.9
C1'B C2'B C3'B 104.7(5)
C1'B C2'B H2'C 110.8
C3'B C2'B H2'C 110.8
C1'B C2'B H2'D 110.8
C3'B C2'B H2'D 110.8
H2'C C2'B H2'D 108.9
C4'B C3'B C2'B 106.6(6)
C4'B C3'B H3'A 110.4
C2'B C3'B H3'A 110.4
C4'B C3'B H3'B 110.4
C2'B C3'B H3'B 110.4
H3'A C3'B H3'B 108.6
C3'B C4'B C5'B 108.4(7)
C3'B C4'B H4'A 110.0
C5'B C4'B H4'A 110.0
C3'B C4'B H4'B 110.0
C5'B C4'B H4'B 110.0
H4'A C4'B H4'B 108.4
C4'B C5'B C1'B 100.9(6)
C4'B C5'B H5'A 111.6
C1'B C5'B H5'A 111.6
C4'B C5'B H5'B 111.6
C1'B C5'B H5'B 111.6
H5'A C5'B H5'B 109.4
F2 B1 F4 106.1(7)
F2 B1 F1 109.2(5)
F4 B1 F1 109.9(5)
F2 B1 F3 119.4(5)
F4 B1 F3 104.0(5)
F1 B1 F3 107.8(4)
F6 B2 F8 106.1(7)
F6 B2 F5 109.5(5)
F8 B2 F5 109.7(5)
F6 B2 F7 119.5(6)
F8 B2 F7 103.8(4)
F5 B2 F7 107.8(4)

loop_
_geom_bond_atom_site_label_1
_geom_bond_atom_site_label_2
_geom_bond_distance
P1A C1'A 1.808(4)
P1A C5A 1.832(4)
P1A C1A 1.838(4)
P1A H1A 1.15(3)
C1A C2A 1.516(7)
C1A C6A 1.536(6)
C1A C7A 1.556(7)
C2A C3A 1.516(9)
C2A H2AA 0.9700
C2A H2AB 0.9700
C3A C4A 1.531(8)
C3A H3AA 0.9700
C3A H3AB 0.9700
C4A C5A 1.557(7)
C4A H4AA 0.9700
C4A H4AB 0.9700
C5A C8A 1.526(7)
C5A C9A 1.547(7)
C6A H6AA 0.9600
C6A H6AB 0.9600
C6A H6AC 0.9600
C7A H7AA 0.9600
C7A H7AB 0.9600
C7A H7AC 0.9600
C8A H8AA 0.9600
C8A H8AB 0.9600
C8A H8AC 0.9600
C9A H9AA 0.9600
C9A H9AB 0.9600
C9A H9AC 0.9600
C1'A C2'A 1.497(7)
C1'A C5'A 1.533(6)
C1'A H1'A 0.9800
C2'A C3'A 1.527(9)
C2'A H2'A 0.9700
C2'A H2'B 0.9700
C3'A C4'A 1.436(11)
C3'A H3'C 0.9700
C3'A H3'D 0.9700
C4'A C5'A 1.536(9)
C4'A H4'C 0.9700
C4'A H4'D 0.9700
C5'A H5'C 0.9700
C5'A H5'D 0.9700
P1B C1'B 1.805(4)
P1B C1B 1.828(5)
P1B C5B 1.845(4)
P1B H1B 1.20(3)
C1B C7B 1.535(8)
C1B C2B 1.546(9)
C1B C6B 1.548(7)
C2B C3B 1.536(12)
C2B H2BA 0.9700
C2B H2BB 0.9700
C3B C4B 1.470(11)
C3B H3BA 0.9700
C3B H3BB 0.9700
C4B C5B 1.554(8)
C4B H4BA 0.9700
C4B H4BB 0.9700
C5B C9B 1.516(8)
C5B C8B 1.528(6)
C6B H6BA 0.9600
C6B H6BB 0.9600
C6B H6BC 0.9600
C7B H7BA 0.9600
C7B H7BB 0.9600
C7B H7BC 0.9600
C8B H8BA 0.9600
C8B H8BB 0.9600
C8B H8BC 0.9600
C9B H9BA 0.9600
C9B H9BB 0.9600
C9B H9BC 0.9600
C1'B C2'B 1.532(6)
C1'B C5'B 1.538(8)
C1'B H1'B 0.9800
C2'B C3'B 1.553(10)
C2'B H2'C 0.9700
C2'B H2'D 0.9700
C3'B C4'B 1.408(13)
C3'B H3'A 0.9700
C3'B H3'B 0.9700
C4'B C5'B 1.512(10)
C4'B H4'A 0.9700
C4'B H4'B 0.9700
C5'B H5'A 0.9700
C5'B H5'B 0.9700
B1 F2 1.283(5)
B1 F4 1.312(5)
B1 F1 1.360(5)
B1 F3 1.356(5)
B2 F6 1.280(5)
B2 F8 1.312(5)
B2 F5 1.358(5)
B2 F7 1.357(6)

loop_
_geom_torsion_atom_site_label_1
_geom_torsion_atom_site_label_2
_geom_torsion_atom_site_label_3
_geom_torsion_atom_site_label_4
_geom_torsion
C1'A P1A C1A C2A -172.6(3)
C5A P1A C1A C2A -43.4(4)
C1'A P1A C1A C6A -50.7(5)
C5A P1A C1A C6A 78.6(4)
C1'A P1A C1A C7A 70.7(4)
C5A P1A C1A C7A -160.0(3)
C6A C1A C2A C3A -67.5(6)
C7A C1A C2A C3A 170.7(5)
P1A C1A C2A C3A 54.3(5)
C1A C2A C3A C4A -66.4(6)
C2A C3A C4A C5A 66.1(6)
C3A C4A C5A C8A 67.1(6)
C3A C4A C5A C9A -172.1(5)
C3A C4A C5A P1A -55.4(5)
C1'A P1A C5A C8A 52.6(4)
C1A P1A C5A C8A -78.0(4)
C1'A P1A C5A C9A -69.1(4)
C1A P1A C5A C9A 160.3(3)
C1'A P1A C5A C4A 175.2(3)
C1A P1A C5A C4A 44.5(4)
C5A P1A C1'A C2'A -171.5(4)
C1A P1A C1'A C2'A -43.2(4)
C5A P1A C1'A C5'A 66.5(4)
C1A P1A C1'A C5'A -165.2(4)
C5'A C1'A C2'A C3'A -32.2(6)
P1A C1'A C2'A C3'A -158.1(4)
C1'A C2'A C3'A C4'A 43.7(8)
C2'A C3'A C4'A C5'A -36.3(8)
C2'A C1'A C5'A C4'A 11.2(7)
P1A C1'A C5'A C4'A 140.9(5)
C3'A C4'A C5'A C1'A 15.7(8)
C1'B P1B C1B C7B 70.2(4)
C5B P1B C1B C7B -159.0(4)
C1'B P1B C1B C2B -172.2(4)
C5B P1B C1B C2B -41.4(4)
C1'B P1B C1B C6B -49.8(5)
C5B P1B C1B C6B 81.0(5)
C7B C1B C2B C3B 171.7(5)
C6B C1B C2B C3B -67.5(7)
P1B C1B C2B C3B 53.4(6)
C1B C2B C3B C4B -68.6(8)
C2B C3B C4B C5B 68.9(9)
C3B C4B C5B C9B -170.5(6)
C3B C4B C5B C8B 67.0(7)
C3B C4B C5B P1B -53.9(6)
C1'B P1B C5B C9B -73.3(4)
C1B P1B C5B C9B 156.5(4)
C1'B P1B C5B C8B 49.2(5)
C1B P1B C5B C8B -81.0(5)
C1'B P1B C5B C4B 170.9(3)
C1B P1B C5B C4B 40.7(4)
C1B P1B C1'B C2'B -59.5(4)
C5B P1B C1'B C2'B 171.1(4)
C1B P1B C1'B C5'B -179.7(4)
C5B P1B C1'B C5'B 50.8(5)
C5'B C1'B C2'B C3'B -19.5(7)
P1B C1'B C2'B C3'B -145.3(5)
C1'B C2'B C3'B C4'B -4.1(10)
C2'B C3'B C4'B C5'B 27.1(13)
C3'B C4'B C5'B C1'B -38.8(12)
C2'B C1'B C5'B C4'B 34.3(8)
P1B C1'B C5'B C4'B 159.3(7)
